data_7209597
loop_
_publ_author_name
'Li, Min'
'Ling, Qian'
'Yang, Zhi'
'Li, Bao-Long'
'Li, Hai-Yan'

_publ_section_title
;
 Seven structural versatile coordination polymers based on a flexible
 bis(triazole) and polycarboxylate co-ligands: syntheses, structures and
 properties
;
_journal_issue 18
_journal_name_full CrystEngComm
_journal_page_first 3630
_journal_paper_doi 10.1039/c3ce00057e
_journal_volume 15
_journal_year 2013
_chemical_formula_moiety 'C30 H30 N6 Ni O6'
_chemical_formula_sum 'C30 H30 N6 Ni O6'
_chemical_formula_weight 629.31
_chemical_name_systematic
;
?
;
_space_group_IT_number 19
_symmetry_cell_setting orthorhombic
_symmetry_Int_Tables_number 19
_symmetry_space_group_name_Hall 'P 2ac 2ab'
_symmetry_space_group_name_H-M 'P 21 21 21'
_atom_sites_solution_hydrogens geom
_atom_sites_solution_primary direct
_atom_sites_solution_secondary difmap
_audit_creation_method SHELXL-97
_cell_angle_alpha 90.00
_cell_angle_beta 90.00
_cell_angle_gamma 90.00
_cell_formula_units_Z 4
_cell_length_a 10.121(2)
_cell_length_b 15.235(3)
_cell_length_c 19.027(4)
_cell_measurement_reflns_used 7081
_cell_measurement_temperature 293(2)
_cell_measurement_theta_max 25.00
_cell_measurement_theta_min 3.2283
_cell_volume 2933.8(10)
_computing_cell_refinement CrystalClear
_computing_data_collection CrystalClear
_computing_data_reduction CrystalStructure
_computing_molecular_graphics 'Bruker SHELXTL'
_computing_publication_material 'Bruker SHELXTL'
_computing_structure_refinement 'SHELXL-97 (Sheldrick, 1997)'
_computing_structure_solution 'SHELXS-97 (Sheldrick, 1990)'
_diffrn_ambient_temperature 293(2)
_diffrn_detector_area_resol_mean 7.31
_diffrn_measured_fraction_theta_full 0.955
_diffrn_measured_fraction_theta_max 0.955
_diffrn_measurement_device_type 'Rigaku Mercury CCD'
_diffrn_measurement_method \w
_diffrn_radiation_monochromator graphite
_diffrn_radiation_source 'fine-focus sealed tube'
_diffrn_radiation_type MoK\a
_diffrn_radiation_wavelength 0.71073
_diffrn_reflns_av_R_equivalents 0.1041
_diffrn_reflns_av_sigmaI/netI 0.1310
_diffrn_reflns_limit_h_max 10
_diffrn_reflns_limit_h_min -12
_diffrn_reflns_limit_k_max 13
_diffrn_reflns_limit_k_min -18
_diffrn_reflns_limit_l_max 20
_diffrn_reflns_limit_l_min -19
_diffrn_reflns_number 13914
_diffrn_reflns_theta_full 25.00
_diffrn_reflns_theta_max 25.00
_diffrn_reflns_theta_min 3.23
_diffrn_standards_decay_% 0
_diffrn_standards_interval_count 0
_diffrn_standards_interval_time 0
_diffrn_standards_number 0
_exptl_absorpt_coefficient_mu 0.715
_exptl_absorpt_correction_T_max 0.9319
_exptl_absorpt_correction_T_min 0.8702
_exptl_absorpt_correction_type multi-scan
_exptl_absorpt_process_details 'Jacobson, R. (1998) Private communication'
_exptl_crystal_colour blue
_exptl_crystal_density_diffrn 1.425
_exptl_crystal_density_method 'not measured'
_exptl_crystal_description Block
_exptl_crystal_F_000 1312
_exptl_crystal_size_max 0.20
_exptl_crystal_size_mid 0.20
_exptl_crystal_size_min 0.10
_refine_diff_density_max 1.108
_refine_diff_density_min -0.398
_refine_diff_density_rms 0.088
_refine_ls_abs_structure_details 'Flack H D (1983), Acta Cryst. A39, 876-881'
_refine_ls_abs_structure_Flack 0.07(4)
_refine_ls_extinction_method none
_refine_ls_goodness_of_fit_ref 1.089
_refine_ls_hydrogen_treatment mixed
_refine_ls_matrix_type full
_refine_ls_number_parameters 398
_refine_ls_number_reflns 4933
_refine_ls_number_restraints 4
_refine_ls_restrained_S_all 1.089
_refine_ls_R_factor_all 0.1451
_refine_ls_R_factor_gt 0.0887
_refine_ls_shift/su_max 0.000
_refine_ls_shift/su_mean 0.000
_refine_ls_structure_factor_coef Fsqd
_refine_ls_weighting_details 'calc w=1/[\s^2^(Fo^2^)+(0.0720P)^2^+2.9200P] where P=(Fo^2^+2Fc^2^)/3'
_refine_ls_weighting_scheme calc
_refine_ls_wR_factor_gt 0.1835
_refine_ls_wR_factor_ref 0.2054
_reflns_number_gt 3091
_reflns_number_total 4933
_reflns_threshold_expression >2sigma(I)
_cod_data_source_file c3ce00057e.txt
_cod_data_source_block ni-tmtz-oba
_cod_depositor_comments
;
The following automatic conversions were performed:

'_symmetry_cell_setting' value 'Orthorhombic' changed to
'orthorhombic' according to
/home/saulius/struct/CIF-dictionaries/cif_core.dic dictionary named
'cif_core.dic' version 2.4.2 from
2011-04-26.

'_exptl_absorpt_correction_type' value 'Multi-scan'
changed to 'multi-scan' according to
/home/saulius/struct/CIF-dictionaries/cif_core.dic dictionary named
'cif_core.dic' version 2.4.2 from 2011-04-26.

Automatic conversion script
Id: cif_fix_values 1891 2012-01-12 08:04:46Z andrius 
;
_cod_original_sg_symbol_H-M 'P21 21 21'
_cod_database_code 7209597

loop_
_symmetry_equiv_pos_as_xyz
'x, y, z'
'-x+1/2, -y, z+1/2'
'-x, y+1/2, -z+1/2'
'x+1/2, -y+1/2, -z'

loop_
_atom_site_label
_atom_site_type_symbol
_atom_site_fract_x
_atom_site_fract_y
_atom_site_fract_z
_atom_site_U_iso_or_equiv
_atom_site_adp_type
_atom_site_occupancy
_atom_site_symmetry_multiplicity
_atom_site_calc_flag
_atom_site_refinement_flags
Ni1 Ni 0.50334(12) 0.80496(6) -0.00183(6) 0.0369(3) Uani 1 1 d D
O1 O 0.5396(6) 0.9402(4) -0.0035(4) 0.0463(16) Uani 1 1 d .
O2 O 0.3460(6) 0.8882(4) -0.0353(3) 0.0486(17) Uani 1 1 d .
O3 O 0.4246(6) 1.6830(4) -0.0178(3) 0.0431(16) Uani 1 1 d .
O4 O 0.5162(8) 1.6152(4) 0.0733(3) 0.062(2) Uani 1 1 d .
O5 O 0.2210(6) 1.2936(4) -0.0664(3) 0.0499(18) Uani 1 1 d .
O6 O 0.6749(7) 0.7631(4) 0.0418(3) 0.0492(18) Uani 1 1 d D
H1W H 0.754(4) 0.790(5) 0.046(5) 0.059 Uiso 1 1 d D
H2W H 0.696(5) 0.717(3) 0.015(3) 0.059 Uiso 1 1 d D
N1 N 0.4255(9) 0.8242(5) 0.2132(4) 0.049(2) Uani 1 1 d .
N2 N 0.3126(11) 0.8704(7) 0.1936(5) 0.076(3) Uani 1 1 d .
N3 N 0.4265(8) 0.8164(5) 0.0983(4) 0.045(2) Uani 1 1 d .
N4 N 1.0616(9) 0.7192(5) 0.2195(4) 0.049(2) Uani 1 1 d .
N5 N 1.1734(9) 0.6722(7) 0.2093(5) 0.070(3) Uani 1 1 d .
N6 N 1.0695(8) 0.6987(5) 0.1064(3) 0.042(2) Uani 1 1 d .
C1 C 0.6101(11) 0.7992(8) 0.2960(5) 0.052(3) Uani 1 1 d .
C2 C 0.6964(12) 0.8679(7) 0.2812(5) 0.056(3) Uani 1 1 d .
C3 C 0.8338(12) 0.8519(7) 0.2819(5) 0.049(3) Uani 1 1 d .
C4 C 0.8782(12) 0.7691(8) 0.2970(5) 0.053(3) Uani 1 1 d .
C5 C 0.7918(13) 0.7005(7) 0.3129(5) 0.061(3) Uani 1 1 d .
C6 C 0.6519(14) 0.7160(7) 0.3128(6) 0.062(3) Uani 1 1 d .
C7 C 0.4595(11) 0.8142(8) 0.2879(5) 0.064(3) Uani 1 1 d .
H7A H 0.4119 0.7646 0.3075 0.076 Uiso 1 1 calc R
H7B H 0.4336 0.8665 0.3135 0.076 Uiso 1 1 calc R
C8 C 0.6408(13) 0.9586(7) 0.2608(5) 0.065(3) Uani 1 1 d .
H8A H 0.6227 0.9598 0.2113 0.097 Uiso 1 1 calc R
H8B H 0.7043 1.0032 0.2721 0.097 Uiso 1 1 calc R
H8C H 0.5606 0.9693 0.2864 0.097 Uiso 1 1 calc R
C9 C 0.9278(13) 0.9262(8) 0.2691(6) 0.080(4) Uani 1 1 d .
H9A H 0.9775 0.9376 0.3110 0.119 Uiso 1 1 calc R
H9B H 0.8790 0.9778 0.2563 0.119 Uiso 1 1 calc R
H9C H 0.9871 0.9108 0.2316 0.119 Uiso 1 1 calc R
C10 C 1.0253(10) 0.7493(7) 0.2914(5) 0.055(3) Uani 1 1 d .
H10A H 1.0752 0.8018 0.3028 0.065 Uiso 1 1 calc R
H10B H 1.0486 0.7042 0.3252 0.065 Uiso 1 1 calc R
C11 C 0.8447(14) 0.6077(8) 0.3291(8) 0.097(5) Uani 1 1 d .
H11A H 0.8133 0.5891 0.3743 0.146 Uiso 1 1 calc R
H11B H 0.9396 0.6087 0.3292 0.146 Uiso 1 1 calc R
H11C H 0.8143 0.5675 0.2937 0.146 Uiso 1 1 calc R
C12 C 0.5595(14) 0.6414(8) 0.3276(7) 0.092(4) Uani 1 1 d .
H12A H 0.6078 0.5937 0.3482 0.138 Uiso 1 1 calc R
H12B H 0.5194 0.6223 0.2845 0.138 Uiso 1 1 calc R
H12C H 0.4921 0.6605 0.3596 0.138 Uiso 1 1 calc R
C13 C 0.3229(12) 0.8628(7) 0.1247(6) 0.064(3) Uani 1 1 d .
H13A H 0.2611 0.8885 0.0949 0.077 Uiso 1 1 calc R
C14 C 0.4867(11) 0.7941(6) 0.1577(5) 0.046(2) Uani 1 1 d .
H14A H 0.5637 0.7609 0.1596 0.055 Uiso 1 1 calc R
C15 C 1.1719(12) 0.6613(7) 0.1383(5) 0.062(3) Uani 1 1 d .
H15A H 1.2369 0.6303 0.1142 0.074 Uiso 1 1 calc R
C16 C 1.0033(12) 0.7355(6) 0.1584(5) 0.054(3) Uani 1 1 d .
H16A H 0.9265 0.7682 0.1530 0.064 Uiso 1 1 calc R
C17 C 0.2758(10) 1.2137(6) -0.0507(5) 0.041(2) Uani 1 1 d .
C18 C 0.1880(10) 1.1439(6) -0.0481(5) 0.041(2) Uani 1 1 d .
H18A H 0.0974 1.1534 -0.0512 0.049 Uiso 1 1 calc R
C19 C 0.2385(11) 1.0594(7) -0.0409(5) 0.050(3) Uani 1 1 d .
H19A H 0.1805 1.0121 -0.0412 0.060 Uiso 1 1 calc R
C20 C 0.3733(10) 1.0436(7) -0.0331(5) 0.043(2) Uani 1 1 d .
C21 C 0.4559(9) 1.1142(6) -0.0332(4) 0.040(2) Uani 1 1 d .
H21A H 0.5461 1.1051 -0.0273 0.048 Uiso 1 1 calc R
C22 C 0.4094(10) 1.1991(6) -0.0418(4) 0.041(2) Uani 1 1 d .
H22A H 0.4681 1.2461 -0.0417 0.050 Uiso 1 1 calc R
C23 C 0.2823(9) 1.3709(6) -0.0427(5) 0.041(2) Uani 1 1 d .
C24 C 0.3239(10) 1.3806(6) 0.0249(5) 0.040(3) Uani 1 1 d .
H24A H 0.3174 1.3350 0.0572 0.048 Uiso 1 1 calc R
C25 C 0.3756(10) 1.4600(6) 0.0430(5) 0.045(3) Uani 1 1 d .
H25A H 0.4051 1.4682 0.0889 0.055 Uiso 1 1 calc R
C26 C 0.3859(8) 1.5299(5) -0.0047(5) 0.038(2) Uani 1 1 d .
C27 C 0.3382(10) 1.5165(6) -0.0710(5) 0.043(2) Uani 1 1 d .
H27A H 0.3391 1.5626 -0.1030 0.052 Uiso 1 1 calc R
C28 C 0.2896(11) 1.4377(6) -0.0911(5) 0.047(3) Uani 1 1 d .
H28A H 0.2614 1.4289 -0.1371 0.056 Uiso 1 1 calc R
C29 C 0.4243(12) 0.9519(6) -0.0220(5) 0.047(3) Uani 1 1 d .
C30 C 0.4462(9) 1.6142(6) 0.0194(5) 0.044(3) Uani 1 1 d .

loop_
_atom_site_aniso_label
_atom_site_aniso_U_11
_atom_site_aniso_U_22
_atom_site_aniso_U_33
_atom_site_aniso_U_23
_atom_site_aniso_U_13
_atom_site_aniso_U_12
Ni1 0.0363(6) 0.0279(5) 0.0466(6) -0.0030(5) -0.0041(6) 0.0020(6)
O1 0.039(4) 0.028(3) 0.072(4) -0.004(4) -0.014(4) 0.000(3)
O2 0.035(4) 0.038(4) 0.073(4) 0.001(3) -0.024(3) -0.004(3)
O3 0.041(4) 0.025(3) 0.063(4) -0.004(3) 0.002(3) -0.003(3)
O4 0.083(6) 0.029(4) 0.073(4) 0.000(3) -0.033(5) -0.003(4)
O5 0.048(4) 0.021(4) 0.082(5) 0.004(3) -0.024(3) 0.005(3)
O6 0.039(4) 0.043(4) 0.065(4) -0.005(3) -0.002(3) -0.002(3)
N1 0.048(6) 0.045(6) 0.055(5) -0.013(4) 0.010(4) -0.006(5)
N2 0.081(8) 0.089(8) 0.056(6) -0.021(5) 0.008(5) 0.021(7)
N3 0.044(5) 0.041(5) 0.050(5) -0.009(4) -0.016(4) 0.008(4)
N4 0.056(6) 0.054(6) 0.036(5) 0.003(4) -0.009(4) -0.004(5)
N5 0.049(6) 0.104(9) 0.057(6) 0.012(5) -0.005(5) 0.029(6)
N6 0.052(5) 0.037(5) 0.039(4) 0.000(4) 0.008(4) 0.011(5)
C1 0.051(7) 0.069(9) 0.036(5) -0.006(5) 0.005(4) -0.004(7)
C2 0.076(9) 0.064(8) 0.029(5) 0.006(5) -0.003(5) -0.005(7)
C3 0.053(8) 0.063(8) 0.031(5) -0.008(5) -0.007(5) -0.001(6)
C4 0.065(8) 0.055(8) 0.039(6) -0.003(5) -0.015(5) 0.005(7)
C5 0.091(10) 0.034(7) 0.059(6) -0.007(5) 0.008(6) -0.012(7)
C6 0.081(10) 0.042(8) 0.063(7) -0.003(5) 0.011(6) -0.004(7)
C7 0.090(10) 0.068(8) 0.033(6) -0.009(5) 0.010(5) -0.020(7)
C8 0.089(10) 0.052(7) 0.054(7) 0.011(5) -0.007(6) 0.006(7)
C9 0.099(11) 0.065(9) 0.074(8) 0.001(6) -0.004(7) -0.017(8)
C10 0.048(8) 0.067(7) 0.048(6) -0.005(5) -0.007(5) 0.002(6)
C11 0.078(10) 0.056(9) 0.156(13) 0.009(9) -0.025(9) 0.004(8)
C12 0.100(12) 0.068(9) 0.108(10) 0.004(7) 0.008(8) -0.010(8)
C13 0.064(8) 0.069(9) 0.059(7) 0.001(6) -0.004(6) 0.023(7)
C14 0.039(6) 0.048(6) 0.050(6) -0.009(4) 0.004(5) 0.003(6)
C15 0.067(8) 0.064(8) 0.056(7) 0.006(5) -0.012(6) 0.031(7)
C16 0.051(7) 0.061(7) 0.049(6) 0.000(4) 0.001(6) 0.016(7)
C17 0.050(7) 0.025(5) 0.049(6) 0.008(4) -0.020(5) -0.007(5)
C18 0.027(6) 0.026(6) 0.070(6) 0.011(5) -0.015(5) -0.005(5)
C19 0.045(7) 0.036(6) 0.069(6) 0.000(5) -0.002(5) -0.018(5)
C20 0.032(6) 0.042(6) 0.054(5) -0.002(5) 0.002(4) -0.010(5)
C21 0.034(6) 0.034(6) 0.052(5) -0.001(4) 0.000(4) -0.001(5)
C22 0.044(6) 0.026(5) 0.055(5) 0.007(4) -0.001(4) -0.011(5)
C23 0.019(5) 0.026(6) 0.077(7) -0.003(5) -0.005(5) -0.001(4)
C24 0.049(6) 0.014(5) 0.057(6) 0.005(4) -0.017(5) -0.001(5)
C25 0.047(7) 0.032(6) 0.058(6) 0.001(5) 0.017(5) 0.005(5)
C26 0.026(5) 0.027(5) 0.060(5) 0.001(5) -0.006(5) -0.009(4)
C27 0.049(7) 0.031(6) 0.049(6) 0.006(4) -0.007(5) -0.011(5)
C28 0.069(8) 0.029(6) 0.042(5) -0.002(4) -0.001(5) -0.002(6)
C29 0.057(8) 0.025(6) 0.060(7) 0.004(4) -0.006(5) -0.009(6)
C30 0.034(5) 0.034(6) 0.064(7) -0.004(5) -0.015(5) 0.000(5)

loop_
_atom_type_symbol
_atom_type_description
_atom_type_scat_dispersion_real
_atom_type_scat_dispersion_imag
_atom_type_scat_source
C C 0.0033 0.0016 'International Tables Vol C Tables 4.2.6.8 and 6.1.1.4'
H H 0.0000 0.0000 'International Tables Vol C Tables 4.2.6.8 and 6.1.1.4'
N N 0.0061 0.0033 'International Tables Vol C Tables 4.2.6.8 and 6.1.1.4'
O O 0.0106 0.0060 'International Tables Vol C Tables 4.2.6.8 and 6.1.1.4'
Ni Ni 0.3393 1.1124 'International Tables Vol C Tables 4.2.6.8 and 6.1.1.4'

loop_
_geom_angle_atom_site_label_1
_geom_angle_atom_site_label_2
_geom_angle_atom_site_label_3
_geom_angle
_geom_angle_site_symmetry_1
_geom_angle_site_symmetry_3
O6 Ni1 O3 96.2(3) . 1_545
O6 Ni1 N3 88.3(3) . .
O3 Ni1 N3 93.8(3) 1_545 .
O6 Ni1 O1 99.5(3) . .
O3 Ni1 O1 163.9(2) 1_545 .
N3 Ni1 O1 89.8(3) . .
O6 Ni1 N6 96.1(3) . 4_465
O3 Ni1 N6 87.7(3) 1_545 4_465
N3 Ni1 N6 175.1(3) . 4_465
O1 Ni1 N6 87.5(3) . 4_465
O6 Ni1 O2 161.6(3) . .
O3 Ni1 O2 101.8(3) 1_545 .
N3 Ni1 O2 86.8(3) . .
O1 Ni1 O2 62.7(2) . .
N6 Ni1 O2 88.4(3) 4_465 .
O6 Ni1 C29 130.0(3) . .
O3 Ni1 C29 133.8(3) 1_545 .
N3 Ni1 C29 86.8(3) . .
O1 Ni1 C29 30.8(3) . .
N6 Ni1 C29 88.8(3) 4_465 .
O2 Ni1 C29 32.0(3) . .
C29 O1 Ni1 88.9(6) . .
C29 O2 Ni1 86.0(6) . .
C30 O3 Ni1 126.4(6) . 1_565
C17 O5 C23 119.8(7) . .
Ni1 O6 H1W 130(6) . .
Ni1 O6 H2W 102.6(18) . .
H1W O6 H2W 101(3) . .
C14 N1 N2 110.5(8) . .
C14 N1 C7 129.3(10) . .
N2 N1 C7 120.2(8) . .
C13 N2 N1 99.0(8) . .
C14 N3 C13 100.0(8) . .
C14 N3 Ni1 126.2(7) . .
C13 N3 Ni1 132.4(7) . .
C16 N4 N5 110.2(8) . .
C16 N4 C10 129.6(9) . .
N5 N4 C10 120.1(8) . .
N4 N5 C15 101.4(8) . .
C16 N6 C15 103.6(8) . .
C16 N6 Ni1 124.0(7) . 4_565
C15 N6 Ni1 132.1(7) . 4_565
C6 C1 C2 123.1(11) . .
C6 C1 C7 117.5(11) . .
C2 C1 C7 119.2(11) . .
C1 C2 C3 119.2(11) . .
C1 C2 C8 119.7(11) . .
C3 C2 C8 121.1(11) . .
C4 C3 C2 118.9(11) . .
C4 C3 C9 121.4(11) . .
C2 C3 C9 119.6(10) . .
C3 C4 C5 122.0(11) . .
C3 C4 C10 119.2(11) . .
C5 C4 C10 118.7(10) . .
C4 C5 C6 119.6(11) . .
C4 C5 C11 120.7(12) . .
C6 C5 C11 119.6(11) . .
C1 C6 C5 117.2(11) . .
C1 C6 C12 123.4(12) . .
C5 C6 C12 119.4(11) . .
N1 C7 C1 109.9(8) . .
N1 C7 H7A 109.7 . .
C1 C7 H7A 109.7 . .
N1 C7 H7B 109.7 . .
C1 C7 H7B 109.7 . .
H7A C7 H7B 108.2 . .
C2 C8 H8A 109.5 . .
C2 C8 H8B 109.5 . .
H8A C8 H8B 109.5 . .
C2 C8 H8C 109.5 . .
H8A C8 H8C 109.5 . .
H8B C8 H8C 109.5 . .
C3 C9 H9A 109.5 . .
C3 C9 H9B 109.5 . .
H9A C9 H9B 109.5 . .
C3 C9 H9C 109.5 . .
H9A C9 H9C 109.5 . .
H9B C9 H9C 109.5 . .
N4 C10 C4 111.5(8) . .
N4 C10 H10A 109.3 . .
C4 C10 H10A 109.3 . .
N4 C10 H10B 109.3 . .
C4 C10 H10B 109.3 . .
H10A C10 H10B 108.0 . .
C5 C11 H11A 109.5 . .
C5 C11 H11B 109.5 . .
H11A C11 H11B 109.5 . .
C5 C11 H11C 109.5 . .
H11A C11 H11C 109.5 . .
H11B C11 H11C 109.5 . .
C6 C12 H12A 109.5 . .
C6 C12 H12B 109.5 . .
H12A C12 H12B 109.5 . .
C6 C12 H12C 109.5 . .
H12A C12 H12C 109.5 . .
H12B C12 H12C 109.5 . .
N2 C13 N3 118.2(10) . .
N2 C13 H13A 120.9 . .
N3 C13 H13A 120.9 . .
N1 C14 N3 112.3(9) . .
N1 C14 H14A 123.8 . .
N3 C14 H14A 123.8 . .
N6 C15 N5 114.2(10) . .
N6 C15 H15A 122.9 . .
N5 C15 H15A 122.9 . .
N6 C16 N4 110.6(10) . .
N6 C16 H16A 124.7 . .
N4 C16 H16A 124.7 . .
O5 C17 C22 124.4(9) . .
O5 C17 C18 115.4(9) . .
C22 C17 C18 120.0(9) . .
C17 C18 C19 118.5(9) . .
C17 C18 H18A 120.8 . .
C19 C18 H18A 120.8 . .
C18 C19 C20 122.0(9) . .
C18 C19 H19A 119.0 . .
C20 C19 H19A 119.0 . .
C21 C20 C19 117.7(10) . .
C21 C20 C29 121.5(9) . .
C19 C20 C29 120.8(9) . .
C20 C21 C22 121.9(9) . .
C20 C21 H21A 119.1 . .
C22 C21 H21A 119.1 . .
C17 C22 C21 119.8(9) . .
C17 C22 H22A 120.1 . .
C21 C22 H22A 120.1 . .
C24 C23 C28 122.5(9) . .
C24 C23 O5 121.9(9) . .
C28 C23 O5 115.5(8) . .
C23 C24 C25 117.0(9) . .
C23 C24 H24A 121.5 . .
C25 C24 H24A 121.5 . .
C24 C25 C26 122.5(9) . .
C24 C25 H25A 118.7 . .
C26 C25 H25A 118.7 . .
C27 C26 C25 117.2(8) . .
C27 C26 C30 123.8(8) . .
C25 C26 C30 119.0(9) . .
C28 C27 C26 121.5(8) . .
C28 C27 H27A 119.2 . .
C26 C27 H27A 119.2 . .
C27 C28 C23 119.1(9) . .
C27 C28 H28A 120.4 . .
C23 C28 H28A 120.4 . .
O1 C29 O2 122.3(9) . .
O1 C29 C20 120.0(9) . .
O2 C29 C20 117.7(9) . .
O1 C29 Ni1 60.3(5) . .
O2 C29 Ni1 62.1(5) . .
C20 C29 Ni1 178.8(7) . .
O4 C30 O3 122.7(8) . .
O4 C30 C26 119.7(8) . .
O3 C30 C26 117.6(8) . .

loop_
_geom_bond_atom_site_label_1
_geom_bond_atom_site_label_2
_geom_bond_distance
_geom_bond_site_symmetry_2
Ni1 O6 2.028(7) .
Ni1 O3 2.045(6) 1_545
Ni1 N3 2.065(8) .
Ni1 O1 2.093(6) .
Ni1 N6 2.100(7) 4_465
Ni1 O2 2.133(6) .
Ni1 C29 2.408(10) .
O1 C29 1.232(12) .
O2 C29 1.278(11) .
O3 C30 1.283(11) .
O3 Ni1 2.045(6) 1_565
O4 C30 1.246(10) .
O5 C17 1.371(11) .
O5 C23 1.405(11) .
O6 H1W 0.91(2) .
O6 H2W 0.90(2) .
N1 C14 1.307(11) .
N1 N2 1.392(12) .
N1 C7 1.472(12) .
N2 C13 1.322(13) .
N3 C14 1.328(11) .
N3 C13 1.360(13) .
N4 C16 1.327(12) .
N4 N5 1.352(12) .
N4 C10 1.491(12) .
N5 C15 1.361(13) .
N6 C16 1.320(11) .
N6 C15 1.330(12) .
N6 Ni1 2.100(7) 4_565
C1 C6 1.375(15) .
C1 C2 1.392(15) .
C1 C7 1.549(15) .
C2 C3 1.412(15) .
C2 C8 1.542(14) .
C3 C4 1.370(14) .
C3 C9 1.498(15) .
C4 C5 1.397(15) .
C4 C10 1.522(15) .
C5 C6 1.435(16) .
C5 C11 1.542(15) .
C6 C12 1.498(16) .
C7 H7A 0.9700 .
C7 H7B 0.9700 .
C8 H8A 0.9600 .
C8 H8B 0.9600 .
C8 H8C 0.9600 .
C9 H9A 0.9600 .
C9 H9B 0.9600 .
C9 H9C 0.9600 .
C10 H10A 0.9700 .
C10 H10B 0.9700 .
C11 H11A 0.9600 .
C11 H11B 0.9600 .
C11 H11C 0.9600 .
C12 H12A 0.9600 .
C12 H12B 0.9600 .
C12 H12C 0.9600 .
C13 H13A 0.9300 .
C14 H14A 0.9300 .
C15 H15A 0.9300 .
C16 H16A 0.9300 .
C17 C22 1.381(13) .
C17 C18 1.386(12) .
C18 C19 1.392(14) .
C18 H18A 0.9300 .
C19 C20 1.393(14) .
C19 H19A 0.9300 .
C20 C21 1.362(12) .
C20 C29 1.505(14) .
C21 C22 1.386(12) .
C21 H21A 0.9300 .
C22 H22A 0.9300 .
C23 C24 1.361(12) .
C23 C28 1.374(12) .
C24 C25 1.363(13) .
C24 H24A 0.9300 .
C25 C26 1.403(12) .
C25 H25A 0.9300 .
C26 C27 1.366(13) .
C26 C30 1.493(12) .
C27 C28 1.352(12) .
C27 H27A 0.9300 .
C28 H28A 0.9300 .

loop_
_geom_hbond_atom_site_label_D
_geom_hbond_atom_site_label_H
_geom_hbond_atom_site_label_A
_geom_hbond_distance_DH
_geom_hbond_distance_HA
_geom_hbond_distance_DA
_geom_hbond_angle_DHA
_geom_hbond_site_symmetry_A
O6 H1W O3 0.91(2) 1.85(4) 2.696(9) 154(7) 4_575
O6 H2W O2 0.90(2) 2.24(3) 2.885(9) 128(3) 4_565

loop_
_geom_torsion_atom_site_label_1
_geom_torsion_atom_site_label_2
_geom_torsion_atom_site_label_3
_geom_torsion_atom_site_label_4
_geom_torsion
_geom_torsion_site_symmetry_1
O6 Ni1 O1 C29 -172.2(6) .
O3 Ni1 O1 C29 19.5(13) 1_545
N3 Ni1 O1 C29 -83.9(6) .
N6 Ni1 O1 C29 92.0(6) 4_465
O2 Ni1 O1 C29 2.5(6) .
O6 Ni1 O2 C29 14.1(11) .
O3 Ni1 O2 C29 -177.7(5) 1_545
N3 Ni1 O2 C29 89.0(6) .
O1 Ni1 O2 C29 -2.5(6) .
N6 Ni1 O2 C29 -90.4(6) 4_465
C14 N1 N2 C13 -1.2(12) .
C7 N1 N2 C13 179.7(9) .
O6 Ni1 N3 C14 -3.7(8) .
O3 Ni1 N3 C14 92.4(8) 1_545
O1 Ni1 N3 C14 -103.3(8) .
O2 Ni1 N3 C14 -165.9(8) .
C29 Ni1 N3 C14 -133.9(8) .
O6 Ni1 N3 C13 159.5(10) .
O3 Ni1 N3 C13 -104.3(10) 1_545
O1 Ni1 N3 C13 60.0(10) .
O2 Ni1 N3 C13 -2.7(9) .
C29 Ni1 N3 C13 29.4(10) .
C16 N4 N5 C15 -1.6(12) .
C10 N4 N5 C15 -177.9(9) .
C6 C1 C2 C3 1.2(15) .
C7 C1 C2 C3 -173.9(8) .
C6 C1 C2 C8 178.3(9) .
C7 C1 C2 C8 3.1(13) .
C1 C2 C3 C4 0.2(13) .
C8 C2 C3 C4 -176.8(9) .
C1 C2 C3 C9 -177.4(9) .
C8 C2 C3 C9 5.6(13) .
C2 C3 C4 C5 -1.2(14) .
C9 C3 C4 C5 176.4(9) .
C2 C3 C4 C10 174.5(8) .
C9 C3 C4 C10 -8.0(13) .
C3 C4 C5 C6 0.8(15) .
C10 C4 C5 C6 -174.9(9) .
C3 C4 C5 C11 179.4(10) .
C10 C4 C5 C11 3.7(15) .
C2 C1 C6 C5 -1.6(15) .
C7 C1 C6 C5 173.7(8) .
C2 C1 C6 C12 -179.0(10) .
C7 C1 C6 C12 -3.7(15) .
C4 C5 C6 C1 0.6(15) .
C11 C5 C6 C1 -178.1(10) .
C4 C5 C6 C12 178.1(11) .
C11 C5 C6 C12 -0.6(15) .
C14 N1 C7 C1 26.0(15) .
N2 N1 C7 C1 -155.0(10) .
C6 C1 C7 N1 -106.4(10) .
C2 C1 C7 N1 69.0(12) .
C16 N4 C10 C4 26.1(15) .
N5 N4 C10 C4 -158.4(10) .
C3 C4 C10 N4 -89.5(11) .
C5 C4 C10 N4 86.3(11) .
N1 N2 C13 N3 1.2(13) .
C14 N3 C13 N2 -0.8(13) .
Ni1 N3 C13 N2 -167.1(8) .
N2 N1 C14 N3 0.8(12) .
C7 N1 C14 N3 179.8(9) .
C13 N3 C14 N1 0.0(11) .
Ni1 N3 C14 N1 167.5(6) .
C16 N6 C15 N5 0.4(13) .
Ni1 N6 C15 N5 -173.3(7) 4_565
N4 N5 C15 N6 0.7(13) .
C15 N6 C16 N4 -1.4(12) .
Ni1 N6 C16 N4 173.0(6) 4_565
N5 N4 C16 N6 2.0(12) .
C10 N4 C16 N6 177.8(9) .
C23 O5 C17 C22 -30.4(13) .
C23 O5 C17 C18 153.4(9) .
O5 C17 C18 C19 172.4(8) .
C22 C17 C18 C19 -3.9(14) .
C17 C18 C19 C20 2.9(15) .
C18 C19 C20 C21 -0.4(15) .
C18 C19 C20 C29 177.1(9) .
C19 C20 C21 C22 -1.1(13) .
C29 C20 C21 C22 -178.6(8) .
O5 C17 C22 C21 -173.4(8) .
C18 C17 C22 C21 2.6(14) .
C20 C21 C22 C17 0.0(13) .
C17 O5 C23 C24 -47.5(13) .
C17 O5 C23 C28 136.5(9) .
C28 C23 C24 C25 -0.8(15) .
O5 C23 C24 C25 -176.5(8) .
C23 C24 C25 C26 0.3(15) .
C24 C25 C26 C27 1.8(14) .
C24 C25 C26 C30 -178.8(9) .
C25 C26 C27 C28 -3.6(15) .
C30 C26 C27 C28 177.1(10) .
C26 C27 C28 C23 3.1(17) .
C24 C23 C28 C27 -0.9(16) .
O5 C23 C28 C27 175.1(9) .
Ni1 O1 C29 O2 -4.5(10) .
Ni1 O1 C29 C20 178.6(8) .
Ni1 O2 C29 O1 4.4(10) .
Ni1 O2 C29 C20 -178.6(8) .
C21 C20 C29 O1 9.6(14) .
C19 C20 C29 O1 -167.8(9) .
C21 C20 C29 O2 -167.4(9) .
C19 C20 C29 O2 15.2(13) .
O6 Ni1 C29 O1 10.0(8) .
O3 Ni1 C29 O1 -172.6(5) 1_545
N3 Ni1 C29 O1 95.2(6) .
N6 Ni1 C29 O1 -87.0(6) 4_465
O2 Ni1 C29 O1 -175.7(10) .
O6 Ni1 C29 O2 -174.2(5) .
O3 Ni1 C29 O2 3.1(7) 1_545
N3 Ni1 C29 O2 -89.1(5) .
O1 Ni1 C29 O2 175.7(10) .
N6 Ni1 C29 O2 88.7(5) 4_465
Ni1 O3 C30 O4 3.2(14) 1_565
Ni1 O3 C30 C26 -175.7(6) 1_565
C27 C26 C30 O4 -162.1(10) .
C25 C26 C30 O4 18.6(13) .
C27 C26 C30 O3 16.8(14) .
C25 C26 C30 O3 -162.5(8) .
